data_1563030
loop_
_publ_author_name
'Khal-baeva, Klara M.'
'Solodovnikov, Sergey F.'
'Khaikina, Elena G.'
'Kadyrova, Yuliya M.'
'Solodovnikova, Zoya A.'
'Basovich, Olga M.'

_publ_section_title
;
 Phase formation in the Li2MoO4--K2MoO4--In2(MoO4)3 system and crystal
 structures of new compounds K3InMo4O15 and LiK2In(MoO4)3
;
_journal_name_full 'Journal of Solid State Chemistry'
_journal_page_first 276
_journal_page_last 281
_journal_paper_doi 10.1016/j.jssc.2012.01.010
_journal_volume 187
_journal_year 2012
_chemical_formula_moiety 'In Mo4 O15, 3(K)'
_chemical_formula_sum 'In K3 Mo4 O15'
_chemical_formula_weight 855.88
_space_group_IT_number 15
_space_group_name_Hall '-C 2yc'
_space_group_name_H-M_alt 'C 1 2/c 1'
_symmetry_cell_setting monoclinic
_symmetry_space_group_name_Hall '-C 2yc'
_symmetry_space_group_name_H-M 'C 1 2/c 1'
_atom_sites_solution_hydrogens none
_atom_sites_solution_primary direct
_atom_sites_solution_secondary difmap
_cell_angle_alpha 90.00
_cell_angle_beta 90.7250(10)
_cell_angle_gamma 90.00
_cell_formula_units_Z 8
_cell_length_a 33.2905(8)
_cell_length_b 5.86100(10)
_cell_length_c 15.8967(4)
_cell_measurement_temperature 293(2)
_cell_volume 3101.45(12)
_computing_cell_refinement 'SAINT (Bruker, 2004)'
_computing_data_collection 'APEX2 (Bruker, 2004)'
_computing_data_reduction 'SAINT (Bruker, 2004)'
_computing_structure_refinement 'SHELXL-97 (Sheldrick, 1997)'
_computing_structure_solution 'SHELXS-97 (Sheldrick, 1990)'
_diffrn_ambient_temperature 293(2)
_diffrn_measured_fraction_theta_full 0.591
_diffrn_measured_fraction_theta_max 0.591
_diffrn_measurement_device_type 'Bruker-Nonius X8 APEX CCD diffractometer'
_diffrn_measurement_method '\f scans, frame data integration'
_diffrn_radiation_monochromator graphite
_diffrn_radiation_source 'fine-focus sealed tube'
_diffrn_radiation_type MoK\a
_diffrn_radiation_wavelength 0.71073
_diffrn_reflns_av_R_equivalents 0.0290
_diffrn_reflns_av_sigmaI/netI 0.0461
_diffrn_reflns_limit_h_max 47
_diffrn_reflns_limit_h_min -47
_diffrn_reflns_limit_k_max 8
_diffrn_reflns_limit_k_min -4
_diffrn_reflns_limit_l_max 22
_diffrn_reflns_limit_l_min -22
_diffrn_reflns_number 7919
_diffrn_reflns_theta_full 30.79
_diffrn_reflns_theta_max 30.79
_diffrn_reflns_theta_min 1.22
_diffrn_standards_decay_% 0
_diffrn_standards_number 0
_exptl_absorpt_coefficient_mu 5.486
_exptl_absorpt_correction_T_max 0.7710
_exptl_absorpt_correction_T_min 0.4933
_exptl_absorpt_correction_type multi-scan
_exptl_absorpt_process_details 'SADABS (Bruker, 2004)'
_exptl_crystal_colour light-yellow
_exptl_crystal_density_diffrn 3.666
_exptl_crystal_density_method 'not measured'
_exptl_crystal_description prism
_exptl_crystal_F_000 3152
_exptl_crystal_size_max 0.15
_exptl_crystal_size_mid 0.08
_exptl_crystal_size_min 0.05
_refine_diff_density_max 1.873
_refine_diff_density_min -1.863
_refine_diff_density_rms 0.361
_refine_ls_extinction_coef 0.00089(9)
_refine_ls_extinction_expression Fc^*^=kFc[1+0.001xFc^2^\l^3^/sin(2\q)]^-1/4^
_refine_ls_extinction_method SHELXL
_refine_ls_goodness_of_fit_ref 1.013
_refine_ls_hydrogen_treatment none
_refine_ls_matrix_type full
_refine_ls_number_parameters 210
_refine_ls_number_reflns 2877
_refine_ls_number_restraints 0
_refine_ls_restrained_S_all 1.013
_refine_ls_R_factor_all 0.0486
_refine_ls_R_factor_gt 0.0407
_refine_ls_shift/su_max 0.001
_refine_ls_shift/su_mean 0.000
_refine_ls_structure_factor_coef Fsqd
_refine_ls_weighting_details 'calc w=1/[\s^2^(Fo^2^)+(0.0775P)^2^+0.0000P] where P=(Fo^2^+2Fc^2^)/3'
_refine_ls_weighting_scheme calc
_refine_ls_wR_factor_gt 0.1120
_refine_ls_wR_factor_ref 0.1248
_reflns_number_gt 2210
_reflns_number_total 2877
_reflns_threshold_expression >2sigma(I)
_cod_data_source_file JSSC-2012-187-276.CIF
_cod_data_source_block K3InMo4O15
_cod_original_sg_symbol_H-M 'C 2/c'
_cod_database_code 1563030

loop_
_symmetry_equiv_pos_as_xyz
'x, y, z'
'-x, y, -z+1/2'
'x+1/2, y+1/2, z'
'-x+1/2, y+1/2, -z+1/2'
'-x, -y, -z'
'x, -y, z-1/2'
'-x+1/2, -y+1/2, -z'
'x+1/2, -y+1/2, z-1/2'

loop_
_atom_site_label
_atom_site_type_symbol
_atom_site_fract_x
_atom_site_fract_y
_atom_site_fract_z
_atom_site_U_iso_or_equiv
_atom_site_adp_type
_atom_site_occupancy
_atom_site_symmetry_multiplicity
_atom_site_calc_flag
_atom_site_refinement_flags
_atom_site_disorder_assembly
_atom_site_disorder_group
Mo1 Mo 0.06587(2) -0.50440(8) 0.23256(4) 0.01631(16) Uani 1 1 d . . .
Mo2 Mo 0.35184(2) 0.51190(8) -0.11356(4) 0.01633(16) Uani 1 1 d . . .
Mo3 Mo 0.21737(2) -0.01248(8) -0.15157(4) 0.01414(16) Uani 1 1 d . . .
Mo4 Mo 0.05687(2) 0.46590(11) -0.00135(4) 0.02036(17) Uani 1 1 d . . .
In In 0.319989(16) 0.00076(5) 0.25959(3) 0.01361(15) Uani 1 1 d . . .
K1 K 0.31420(6) 0.0340(3) 0.01063(12) 0.0264(3) Uani 1 1 d . . .
K2 K 0.01360(6) -0.0125(2) 0.12890(14) 0.0264(4) Uani 1 1 d . . .
K3 K 0.10372(7) -0.0230(3) -0.13628(15) 0.0340(4) Uani 1 1 d . . .
O1 O 0.04373(17) -0.2730(10) 0.2801(4) 0.0299(11) Uani 1 1 d . . .
O2 O 0.11668(19) -0.5138(8) 0.2617(5) 0.0270(13) Uani 1 1 d . . .
O3 O 0.04312(17) -0.7464(10) 0.2709(4) 0.0303(12) Uani 1 1 d . . .
O4 O 0.0562(3) -0.4851(8) 0.1173(4) 0.0343(16) Uani 1 1 d . . .
O5 O 0.18325(14) 0.2201(8) -0.1724(3) 0.0234(10) Uani 1 1 d . . .
O6 O 0.18901(14) -0.2742(7) -0.1552(3) 0.0216(10) Uani 1 1 d . . .
O7 O 0.3539(2) 0.4703(9) -0.0057(5) 0.0323(14) Uani 1 1 d . . .
O8 O 0.25599(18) -0.0174(7) -0.2254(5) 0.0232(12) Uani 1 1 d . . .
O9 O 0.2368(2) 0.0220(8) -0.0524(5) 0.0321(14) Uani 1 1 d . . .
O10 O 0.32851(18) 0.7822(8) -0.1358(3) 0.0290(11) Uani 1 1 d . . .
O11 O 0.04808(16) 0.1834(9) -0.0288(3) 0.0346(11) Uani 1 1 d . . .
O12 O 0.32323(16) 0.2856(8) -0.1586(4) 0.0305(12) Uani 1 1 d . . .
O13 O 0.1037(2) 0.5390(11) -0.0377(7) 0.051(2) Uani 1 1 d . . .
O14 O 0.3995(2) 0.5056(10) -0.1547(7) 0.046(2) Uani 1 1 d . . .
O15 O 0.02312(19) 0.6445(11) -0.0516(4) 0.0454(14) Uani 1 1 d . . .

loop_
_atom_site_aniso_label
_atom_site_aniso_U_11
_atom_site_aniso_U_22
_atom_site_aniso_U_33
_atom_site_aniso_U_23
_atom_site_aniso_U_13
_atom_site_aniso_U_12
Mo1 0.0124(3) 0.0217(3) 0.0148(3) -0.00220(15) -0.0003(2) -0.00018(15)
Mo2 0.0167(3) 0.0158(2) 0.0165(3) -0.00056(15) -0.0013(2) -0.00024(15)
Mo3 0.0122(3) 0.0132(2) 0.0170(3) -0.00026(14) -0.0005(2) -0.00028(15)
Mo4 0.0239(3) 0.0214(3) 0.0157(3) 0.00049(19) 0.0006(2) 0.0013(2)
In 0.0128(2) 0.0126(2) 0.0154(3) 0.00016(11) 0.00006(18) 0.00024(12)
K1 0.0281(8) 0.0312(7) 0.0197(7) -0.0006(5) 0.0004(6) -0.0039(6)
K2 0.0232(8) 0.0278(7) 0.0281(9) 0.0034(5) -0.0020(7) -0.0002(5)
K3 0.0266(9) 0.0460(10) 0.0291(9) -0.0077(6) -0.0062(8) 0.0040(6)
O1 0.027(2) 0.032(2) 0.031(3) -0.005(2) 0.004(2) 0.009(2)
O2 0.011(2) 0.039(3) 0.031(3) -0.0019(19) -0.003(2) -0.0018(17)
O3 0.024(2) 0.031(2) 0.036(3) 0.001(2) 0.006(2) -0.008(2)
O4 0.045(4) 0.040(3) 0.017(3) -0.0033(18) -0.006(3) 0.005(2)
O5 0.022(2) 0.0213(19) 0.027(2) 0.0100(19) 0.0068(18) 0.0053(18)
O6 0.027(2) 0.0175(18) 0.020(2) -0.0043(17) 0.0068(18) -0.0080(18)
O7 0.042(4) 0.033(3) 0.022(3) 0.006(2) -0.012(3) -0.003(2)
O8 0.014(2) 0.022(2) 0.034(3) 0.0023(17) 0.003(2) -0.0008(15)
O9 0.029(3) 0.038(3) 0.029(3) -0.007(2) -0.012(3) 0.000(2)
O10 0.045(3) 0.021(2) 0.022(2) 0.0049(19) 0.002(2) 0.005(2)
O11 0.037(3) 0.031(3) 0.036(3) -0.008(2) 0.003(2) 0.000(2)
O12 0.033(3) 0.021(2) 0.037(3) -0.012(2) -0.003(2) 0.000(2)
O13 0.031(3) 0.051(4) 0.073(6) 0.011(4) 0.017(4) 0.000(3)
O14 0.019(3) 0.062(5) 0.057(6) 0.000(3) 0.011(4) 0.001(2)
O15 0.060(4) 0.041(3) 0.036(3) 0.011(3) 0.003(3) 0.019(3)

loop_
_atom_type_symbol
_atom_type_description
_atom_type_scat_dispersion_real
_atom_type_scat_dispersion_imag
_atom_type_scat_source
O O 0.0106 0.0060 'International Tables Vol C Tables 4.2.6.8 and 6.1.1.4'
K K 0.2009 0.2494 'International Tables Vol C Tables 4.2.6.8 and 6.1.1.4'
Mo Mo -1.6832 0.6857 'International Tables Vol C Tables 4.2.6.8 and 6.1.1.4'
In In -0.7276 1.3100 'International Tables Vol C Tables 4.2.6.8 and 6.1.1.4'

loop_
_geom_angle_atom_site_label_1
_geom_angle_atom_site_label_2
_geom_angle_atom_site_label_3
_geom_angle
_geom_angle_site_symmetry_1
_geom_angle_site_symmetry_3
O1 Mo1 O3 107.5(3) . .
O1 Mo1 O2 109.0(3) . .
O3 Mo1 O2 107.9(3) . .
O1 Mo1 O4 108.4(3) . .
O3 Mo1 O4 109.1(3) . .
O2 Mo1 O4 114.7(4) . .
O14 Mo2 O7 110.3(4) . .
O14 Mo2 O12 108.8(3) . .
O7 Mo2 O12 107.9(3) . .
O14 Mo2 O10 110.0(3) . .
O7 Mo2 O10 109.3(3) . .
O12 Mo2 O10 110.5(2) . .
O9 Mo3 O8 110.4(4) . .
O9 Mo3 O6 108.8(3) . .
O8 Mo3 O6 110.7(2) . .
O9 Mo3 O5 108.1(3) . .
O8 Mo3 O5 110.8(2) . .
O6 Mo3 O5 108.0(2) . .
O13 Mo4 O15 106.3(4) . .
O13 Mo4 O11 107.6(3) . .
O15 Mo4 O11 110.8(3) . .
O13 Mo4 O4 108.4(5) . 1_565
O15 Mo4 O4 110.5(3) . 1_565
O11 Mo4 O4 112.8(2) . 1_565
O10 In O12 89.34(19) 6_566 6_556
O10 In O2 91.5(2) 6_566 4
O12 In O2 91.3(2) 6_556 4
O10 In O6 178.74(19) 6_566 7_545
O12 In O6 89.45(19) 6_556 7_545
O2 In O6 88.9(2) 4 7_545
O10 In O5 93.1(2) 6_566 7
O12 In O5 177.5(2) 6_556 7
O2 In O5 88.3(2) 4 7
O6 In O5 88.08(19) 7_545 7
O10 In O8 90.5(2) 6_566 6_556
O12 In O8 90.6(2) 6_556 6_556
O2 In O8 177.2(3) 4 6_556
O6 In O8 89.1(2) 7_545 6_556
O5 In O8 89.7(2) 7 6_556
O9 K1 O6 104.07(19) . 7_545
O9 K1 O13 163.9(3) . 7
O6 K1 O13 80.5(2) 7_545 7
O9 K1 O10 81.51(19) . 1_545
O6 K1 O10 114.20(15) 7_545 1_545
O13 K1 O10 82.6(3) 7 1_545
O9 K1 O7 114.63(19) . .
O6 K1 O7 125.82(17) 7_545 .
O13 K1 O7 72.6(2) 7 .
O10 K1 O7 107.94(19) 1_545 .
O9 K1 O5 110.27(18) . 7
O6 K1 O5 62.91(14) 7_545 7
O13 K1 O5 85.6(2) 7 7
O10 K1 O5 168.17(17) 1_545 7
O7 K1 O5 68.77(17) . 7
O9 K1 O12 78.23(19) . .
O6 K1 O12 174.12(16) 7_545 .
O13 K1 O12 95.8(2) 7 .
O10 K1 O12 60.52(15) 1_545 .
O7 K1 O12 56.59(17) . .
O5 K1 O12 121.65(13) 7 .
O9 K1 O9 66.28(19) . 7
O6 K1 O9 104.55(18) 7_545 7
O13 K1 O9 128.1(2) 7 7
O10 K1 O9 134.50(18) 1_545 7
O7 K1 O9 62.7(2) . 7
O5 K1 O9 55.08(15) 7 7
O12 K1 O9 81.33(17) . 7
O15 K2 O11 72.89(18) 5_565 5
O15 K2 O1 110.40(19) 5_565 2
O11 K2 O1 66.52(17) 5 2
O15 K2 O3 94.02(18) 5_565 1_565
O11 K2 O3 151.85(18) 5 1_565
O1 K2 O3 96.61(16) 2 1_565
O15 K2 O14 119.0(2) 5_565 7
O11 K2 O14 144.4(2) 5 7
O1 K2 O14 127.2(2) 2 7
O3 K2 O14 63.8(2) 1_565 7
O15 K2 O3 62.73(17) 5_565 2_565
O11 K2 O3 91.51(17) 5 2_565
O1 K2 O3 64.5(2) 2 2_565
O3 K2 O3 60.4(2) 1_565 2_565
O14 K2 O3 124.1(2) 7 2_565
O15 K2 O11 60.04(16) 5_565 .
O11 K2 O11 86.96(17) 5 .
O1 K2 O11 153.43(18) 2 .
O3 K2 O11 108.36(16) 1_565 .
O14 K2 O11 73.9(2) 7 .
O3 K2 O11 120.39(16) 2_565 .
O15 K2 O1 153.30(18) 5_565 .
O11 K2 O1 120.85(17) 5 .
O1 K2 O1 62.7(2) 2 .
O3 K2 O1 62.96(19) 1_565 .
O14 K2 O1 64.8(2) 7 .
O3 K2 O1 92.65(16) 2_565 .
O11 K2 O1 137.31(17) . .
O15 K2 O4 150.1(2) 5_565 .
O11 K2 O4 88.81(18) 5 .
O1 K2 O4 82.09(19) 2 .
O3 K2 O4 111.93(18) 1_565 .
O14 K2 O4 64.52(19) 7 .
O3 K2 O4 143.18(19) 2_565 .
O11 K2 O4 96.40(18) . .
O1 K2 O4 56.60(17) . .
O15 K2 O4 56.6(2) 5_565 1_565
O11 K2 O4 127.09(18) 5 1_565
O1 K2 O4 142.63(19) 2 1_565
O3 K2 O4 54.42(17) 1_565 1_565
O14 K2 O4 65.32(18) 7 1_565
O3 K2 O4 79.53(18) 2_565 1_565
O11 K2 O4 56.18(16) . 1_565
O1 K2 O4 111.65(17) . 1_565
O4 K2 O4 127.8(3) . 1_565
O7 K3 O11 77.3(2) 7 .
O7 K3 O3 149.7(2) 7 6_545
O11 K3 O3 92.94(17) . 6_545
O7 K3 O1 131.43(19) 7 6
O11 K3 O1 64.70(17) . 6
O3 K3 O1 64.62(18) 6_545 6
O7 K3 O13 70.2(2) 7 1_545
O11 K3 O13 92.6(2) . 1_545
O3 K3 O13 81.9(2) 6_545 1_545
O1 K3 O13 137.0(2) 6 1_545
O7 K3 O5 69.9(2) 7 .
O11 K3 O5 119.41(15) . .
O3 K3 O5 137.42(18) 6_545 .
O1 K3 O5 102.93(15) 6 .
O13 K3 O5 120.02(19) 1_545 .
O7 K3 O2 117.07(19) 7 6_545
O11 K3 O2 140.26(17) . 6_545
O3 K3 O2 55.19(16) 6_545 6_545
O1 K3 O2 111.49(18) 6 6_545
O13 K3 O2 62.6(2) 1_545 6_545
O5 K3 O2 100.22(16) . 6_545
O7 K3 O6 70.96(19) 7 .
O11 K3 O6 147.53(16) . .
O3 K3 O6 110.95(15) 6_545 .
O1 K3 O6 145.18(16) 6 .
O13 K3 O6 70.39(18) 1_545 .
O5 K3 O6 55.25(13) . .
O2 K3 O6 55.83(14) 6_545 .
O7 K3 O14 148.3(2) 7 4_544
O11 K3 O14 124.90(18) . 4_544
O3 K3 O14 59.29(17) 6_545 4_544
O1 K3 O14 60.47(17) 6 4_544
O13 K3 O14 124.3(2) 1_545 4_544
O5 K3 O14 78.87(16) . 4_544
O2 K3 O14 62.54(16) 6_545 4_544
O6 K3 O14 86.99(16) . 4_544
Mo1 O1 K2 159.5(3) . 2
Mo1 O1 K3 111.7(3) . 6_556
K2 O1 K3 84.86(16) 2 6_556
Mo1 O1 K2 100.9(3) . .
K2 O1 K2 85.14(16) 2 .
K3 O1 K2 106.18(19) 6_556 .
Mo1 O2 In 155.2(4) . 4_545
Mo1 O2 K3 91.4(2) . 6_546
In O2 K3 104.7(2) 4_545 6_546
Mo1 O3 K3 105.3(2) . 6_546
Mo1 O3 K2 108.2(3) . 1_545
K3 O3 K2 112.4(2) 6_546 1_545
Mo1 O3 K2 156.7(3) . 2_545
K3 O3 K2 85.57(17) 6_546 2_545
K2 O3 K2 85.57(16) 1_545 2_545
Mo1 O4 Mo4 163.9(4) . 1_545
Mo1 O4 K2 93.9(2) . .
Mo4 O4 K2 101.7(2) 1_545 .
Mo1 O4 K2 87.6(2) . 1_545
Mo4 O4 K2 85.8(2) 1_545 1_545
K2 O4 K2 127.8(3) . 1_545
Mo3 O5 In 136.2(3) . 7
Mo3 O5 K1 101.5(2) . 7
In O5 K1 101.04(18) 7 7
Mo3 O5 K3 99.08(18) . .
In O5 K3 116.01(19) 7 .
K1 O5 K3 94.56(15) 7 .
Mo3 O6 In 128.3(2) . 7_545
Mo3 O6 K1 118.0(2) . 7_545
In O6 K1 107.24(17) 7_545 7_545
Mo3 O6 K3 94.03(18) . .
In O6 K3 103.94(18) 7_545 .
K1 O6 K3 97.55(15) 7_545 .
Mo2 O7 K3 146.8(4) . 7
Mo2 O7 K1 101.6(3) . .
K3 O7 K1 105.3(2) 7 .
Mo3 O8 In 144.1(4) . 6
Mo3 O9 K1 132.9(4) . .
Mo3 O9 K1 95.3(2) . 7
K1 O9 K1 113.72(19) . 7
Mo2 O10 In 137.7(3) . 6_565
Mo2 O10 K1 112.2(2) . 1_565
In O10 K1 108.33(19) 6_565 1_565
Mo4 O11 K2 127.6(3) . 5
Mo4 O11 K3 117.0(3) . .
K2 O11 K3 89.13(16) 5 .
Mo4 O11 K2 102.7(2) . .
K2 O11 K2 93.04(17) 5 .
K3 O11 K2 127.3(2) . .
Mo2 O12 In 149.1(3) . 6
Mo2 O12 K1 93.6(2) . .
In O12 K1 98.72(19) 6 .
Mo4 O13 K1 142.8(5) . 7
Mo4 O13 K3 113.2(4) . 1_565
K1 O13 K3 101.8(2) 7 1_565
Mo2 O14 K2 149.5(6) . 7
Mo2 O14 K3 111.2(4) . 4_554
K2 O14 K3 99.3(3) 7 4_554
Mo4 O15 K2 164.3(4) . 5_565

loop_
_geom_bond_atom_site_label_1
_geom_bond_atom_site_label_2
_geom_bond_distance
_geom_bond_site_symmetry_2
Mo1 O1 1.723(5) .
Mo1 O3 1.723(5) .
Mo1 O2 1.749(6) .
Mo1 O4 1.860(7) .
Mo2 O14 1.725(8) .
Mo2 O7 1.732(7) .
Mo2 O12 1.778(5) .
Mo2 O10 1.798(5) .
Mo3 O9 1.708(7) .
Mo3 O8 1.753(7) .
Mo3 O6 1.802(4) .
Mo3 O5 1.802(5) .
Mo4 O13 1.723(8) .
Mo4 O15 1.724(6) .
Mo4 O11 1.736(5) .
Mo4 O4 1.908(7) 1_565
In O10 2.110(5) 6_566
In O12 2.125(5) 6_556
In O2 2.141(6) 4
In O6 2.144(5) 7_545
In O5 2.147(4) 7
In O8 2.149(6) 6_556
K1 O9 2.754(7) .
K1 O6 2.759(5) 7_545
K1 O13 2.796(9) 7
K1 O10 2.803(5) 1_545
K1 O7 2.893(6) .
K1 O5 2.948(5) 7
K1 O12 3.085(6) .
K1 O9 3.182(6) 7
K2 O15 2.761(6) 5_565
K2 O11 2.769(6) 5
K2 O1 2.852(6) 2
K2 O3 2.905(6) 1_565
K2 O14 2.916(8) 7
K2 O3 2.934(6) 2_565
K2 O11 2.999(6) .
K2 O1 3.009(6) .
K2 O4 3.118(6) .
K2 O4 3.407(6) 1_565
K3 O7 2.664(7) 7
K3 O11 2.809(6) .
K3 O3 2.828(6) 6_545
K3 O1 2.949(6) 6
K3 O13 3.007(8) 1_545
K3 O5 3.067(5) .
K3 O2 3.194(6) 6_545
K3 O6 3.216(5) .
K3 O14 3.327(11) 4_544
O1 K2 2.852(6) 2
O1 K3 2.949(6) 6_556
O2 In 2.141(6) 4_545
O2 K3 3.194(6) 6_546
O3 K3 2.828(6) 6_546
O3 K2 2.905(6) 1_545
O3 K2 2.934(6) 2_545
O4 Mo4 1.908(7) 1_545
O4 K2 3.407(6) 1_545
O5 In 2.147(4) 7
O5 K1 2.948(5) 7
O6 In 2.144(5) 7_545
O6 K1 2.759(5) 7_545
O7 K3 2.664(7) 7
O8 In 2.149(6) 6
O9 K1 3.182(6) 7
O10 In 2.110(5) 6_565
O10 K1 2.803(5) 1_565
O11 K2 2.769(6) 5
O12 In 2.125(5) 6
O13 K1 2.796(9) 7
O13 K3 3.007(8) 1_565
O14 K2 2.916(8) 7
O14 K3 3.327(11) 4_554
O15 K2 2.761(6) 5_565
